data_2003521
loop_
_publ_author_name
'Tamura, H.'
'Oshima, T.'
'Matsubayashi, G.'
'Nagai, T.'

_publ_contact_author
;
    Hatsue Tamura
    Department of Applied Chemistry
    Faculty of Engineering
    Osaka University
    Machikaneyama 1-16, Toyonaka, Osaka 560
    Japan
;
_publ_section_title
;
 Two Conformational Isomers of
 2-Bromo-2,3-dihydro-2,3-(bibenzyl-2,2'-diyl)methano-1,4-naphthoquinone
;
_journal_issue 6
_journal_name_full 'Acta Crystallographica Section C'
_journal_page_first 1148
_journal_page_last 1152
_journal_paper_doi 10.1107/S0108270194013806
_journal_volume 51
_journal_year 1995
_chemical_formula_moiety 'C25 H17 Br O2'
_chemical_formula_sum 'C25 H17 Br O2'
_chemical_formula_weight 429.31
_chemical_melting_point .464E-305
_chemical_name_systematic
;
2-bromo-2,3-dihydro-2,3-(bibenzyl-2,2'-diyl)methano-1,4-naphthoquinone
;
_space_group_IT_number 9
_symmetry_cell_setting monoclinic
_symmetry_space_group_name_Hall 'C -2yc'
_symmetry_space_group_name_H-M 'C 1 c 1'
_audit_creation_method 'from TEXRAY.INF file'
_cell_angle_alpha 90
_cell_angle_beta 91.29(1)
_cell_angle_gamma 90
_cell_formula_units_Z 4.00
_cell_length_a 15.037(3)
_cell_length_b 9.913(1)
_cell_length_c 12.547(2)
_cell_measurement_reflns_used 25
_cell_measurement_temperature 296
_cell_measurement_theta_max 15.00
_cell_measurement_theta_min 14.83
_cell_volume 1869.8(5)
_computing_cell_refinement 'MSC/AFC Diffractometer Control Software'
_computing_data_collection
;MSC/AFC Diffractometer Control Software (Molecular Structure Corporation,
 1988)
;
_computing_data_reduction 'PROCESS TEXSAN (Molecular Structure Corporation, 1992)'
_computing_publication_material 'FINISH TEXSAN'
_computing_structure_refinement 'LS TEXSAN'
_computing_structure_solution 'PROCESS TEXSAN (Molecular Structure Corporation, 1992)'
_diffrn_ambient_temperature 296
_diffrn_measurement_device 'Rigaku AFC5R diffractometer'
_diffrn_measurement_method '\q/2\q scans'
_diffrn_radiation_monochromator graphite
_diffrn_radiation_source 'Rigaku rotating anode'
_diffrn_radiation_type 'Mo K\a'
_diffrn_radiation_wavelength 0.7107
_diffrn_reflns_av_R_equivalents 6.33
_diffrn_reflns_limit_h_max 21
_diffrn_reflns_limit_h_min 0
_diffrn_reflns_limit_k_max 14
_diffrn_reflns_limit_k_min 0
_diffrn_reflns_limit_l_max 18
_diffrn_reflns_limit_l_min -18
_diffrn_reflns_number 3002
_diffrn_reflns_theta_max 30.064
_diffrn_reflns_theta_min 1.620
_diffrn_standards_decay_% -0.57
_diffrn_standards_interval_count 100
_diffrn_standards_number 3
_exptl_absorpt_coefficient_mu 2.19
_exptl_absorpt_correction_T_max 1.000
_exptl_absorpt_correction_T_min 0.812
_exptl_absorpt_correction_type 'empirical, \y scan'
_exptl_crystal_colour colorless
_exptl_crystal_density_diffrn 1.525
_exptl_crystal_density_meas 1.53
_exptl_crystal_description prismatic
_exptl_crystal_F_000 872
_exptl_crystal_size_max 0.70
_exptl_crystal_size_mid 0.40
_exptl_crystal_size_min 0.40
_refine_diff_density_max 0.655
_refine_diff_density_min -0.387
_refine_ls_extinction_method none
_refine_ls_goodness_of_fit_obs 1.35
_refine_ls_hydrogen_treatment 'refall except H6, H7, H8, H9, which were not refined'
_refine_ls_matrix_type full
_refine_ls_number_parameters 304
_refine_ls_number_reflns 1767
_refine_ls_number_restraints 0
_refine_ls_R_factor_obs 0.035
_refine_ls_shift/esd_max 0.409
_refine_ls_structure_factor_coef F
_refine_ls_weighting_scheme sigma
_refine_ls_wR_factor_obs 0.035
_reflns_number_observed 1767
_reflns_number_total 2902
_cod_data_source_file as1150.cif
_cod_data_source_block II
_cod_depositor_comments
;

    Replacing duplicated symmetry operators
        '   +x,   +y,   +z'
        '   +x,   -y,1/2+z'
    with
        'x+1/2,-y+1/2,z+1/2'
        'x+1/2,y+1/2,z'
    in _symmetry_equiv_pos_as_xyz loop because:

    a) Symmetry operators now constitute full set of 'C 1 c 1' symmetry
       space group symmetry operators;

    b) Crystal voids (up to 4.19 angstroms in diameter) have disappeared
       now.

    Andrius Merkys
    2014-07-15

;
_cod_original_cell_volume 1869.7(5)
_cod_original_sg_symbol_H-M 'C c'
_cod_database_code 2003521

loop_
_symmetry_equiv_pos_as_xyz
'   +x,   +y,   +z'
'   +x,   -y,1/2+z'
x+1/2,-y+1/2,z+1/2
x+1/2,y+1/2,z

loop_
_atom_site_aniso_label
_atom_site_aniso_U_11
_atom_site_aniso_U_12
_atom_site_aniso_U_13
_atom_site_aniso_U_22
_atom_site_aniso_U_23
_atom_site_aniso_U_33
Br(1) 0.0505(3) 0.0063(4) 0.0022(2) 0.0653(4) -0.0098(4) 0.0371(2)
O(1) 0.147(5) -0.028(3) -0.015(3) 0.077(3) 0.021(2) 0.040(3)
O(2) 0.060(3) -0.002(2) -0.018(2) 0.063(3) 0.006(2) 0.046(2)
C(1) 0.054(3) -0.007(3) -0.001(3) 0.048(3) 0.012(2) 0.040(3)
C(2) 0.041(3) -0.002(2) -0.003(2) 0.044(3) 0.002(2) 0.028(2)
C(3) 0.034(3) 0.005(2) -0.001(2) 0.035(3) 0.003(2) 0.035(2)
C(4) 0.034(3) 0.003(2) 0.000(2) 0.048(3) -0.001(2) 0.039(3)
C(5) 0.037(3) -0.005(2) 0.007(2) 0.046(3) -0.002(2) 0.042(3)
C(6) 0.035(3) 0.000(2) 0.009(2) 0.051(3) 0.010(2) 0.044(3)
C(7) 0.056(4) 0.002(3) 0.010(3) 0.057(4) 0.018(3) 0.061(4)
C(8) 0.101(6) -0.002(4) 0.035(5) 0.045(4) 0.017(4) 0.092(6)
C(9) 0.111(7) -0.025(4) 0.035(5) 0.045(4) -0.014(4) 0.087(6)
C(10) 0.063(4) -0.013(3) 0.012(3) 0.061(4) -0.007(3) 0.059(4)
C(11) 0.035(2) 0.003(2) -0.001(2) 0.038(3) 0.004(2) 0.031(2)
C(12) 0.042(3) -0.003(2) 0.003(2) 0.035(3) -0.003(2) 0.033(2)
C(13) 0.042(3) -0.007(3) 0.002(2) 0.057(4) -0.011(3) 0.048(3)
C(14) 0.110(6) 0.024(5) -0.038(4) 0.080(5) -0.007(4) 0.051(4)
C(15) 0.111(6) -0.012(5) -0.038(5) 0.070(5) 0.023(4) 0.065(5)
C(16) 0.044(3) -0.001(3) -0.008(3) 0.041(3) 0.009(3) 0.062(4)
C(17) 0.031(3) 0.004(2) 0.003(2) 0.034(3) 0.011(2) 0.045(3)
C(18) 0.040(3) 0.003(2) 0.003(2) 0.047(3) 0.003(2) 0.042(3)
C(19) 0.058(4) 0.001(3) 0.021(4) 0.050(4) -0.010(3) 0.071(4)
C(20) 0.045(4) 0.008(3) 0.018(4) 0.043(4) -0.006(4) 0.113(6)
C(21) 0.039(3) 0.004(3) -0.014(4) 0.040(3) 0.012(4) 0.113(6)
C(22) 0.042(4) -0.012(3) 0.006(3) 0.073(5) -0.018(4) 0.069(5)
C(23) 0.077(5) -0.030(4) 0.025(4) 0.060(5) -0.021(4) 0.083(6)
C(24) 0.105(6) -0.006(4) 0.024(4) 0.037(4) 0.008(3) 0.060(4)
C(25) 0.061(4) 0.000(3) 0.001(3) 0.043(3) -0.003(3) 0.042(3)

loop_
_atom_site_label
_atom_site_fract_x
_atom_site_fract_y
_atom_site_fract_z
_atom_site_U_iso_or_equiv
_atom_site_thermal_displace_type
_atom_site_calc_flag
_atom_site_calc_attached_atom
Br(1) 0.0 0.01225(6) 0.0 0.0509(1) Uij ? ?
O(1) -0.0399(4) 0.3089(5) -0.0416(4) 0.088(2) Uij ? ?
O(2) 0.0668(3) 0.2149(4) 0.3616(3) 0.057(1) Uij ? ?
C(1) -0.0267(4) 0.2888(6) 0.0519(4) 0.048(2) Uij ? ?
C(2) -0.0339(3) 0.1505(5) 0.0980(4) 0.038(1) Uij ? ?
C(3) -0.0104(3) 0.1258(5) 0.2133(4) 0.035(1) Uij ? ?
C(4) 0.0305(3) 0.2376(5) 0.2757(4) 0.040(1) Uij ? ?
C(5) 0.0274(4) 0.3768(5) 0.2296(4) 0.042(1) Uij ? ?
C(6) -0.0039(3) 0.3996(6) 0.1260(4) 0.043(1) Uij ? ?
C(7) -0.0066(4) 0.5325(7) 0.0870(6) 0.058(2) Uij ? ?
C(8) 0.0216(6) 0.6358(8) 0.1499(7) 0.079(3) Uij ? ?
C(9) 0.0544(6) 0.6123(7) 0.2500(7) 0.081(3) Uij ? ?
C(10) 0.0575(5) 0.4842(7) 0.2913(6) 0.061(2) Uij ? ?
C(11) -0.1077(3) 0.1237(5) 0.1765(4) 0.035(1) Uij ? ?
C(12) -0.1561(4) -0.0084(5) 0.1660(4) 0.037(1) Uij ? ?
C(13) -0.2219(4) -0.0206(6) 0.0862(4) 0.049(2) Uij ? ?
C(14) -0.2408(6) 0.0897(8) 0.0058(6) 0.081(3) Uij ? ?
C(15) -0.2508(6) 0.2317(7) 0.0331(6) 0.083(3) Uij ? ?
C(16) -0.2368(4) 0.2823(6) 0.1450(5) 0.049(2) Uij ? ?
C(17) -0.1694(3) 0.2341(5) 0.2130(4) 0.037(1) Uij ? ?
C(18) -0.1649(4) 0.2779(6) 0.3179(4) 0.043(1) Uij ? ?
C(19) -0.2230(5) 0.3742(6) 0.3535(6) 0.059(2) Uij ? ?
C(20) -0.2864(5) 0.4280(7) 0.2871(7) 0.066(2) Uij ? ?
C(21) -0.2939(4) 0.3810(6) 0.1849(7) 0.064(2) Uij ? ?
C(22) -0.2674(4) -0.1419(8) 0.0787(6) 0.061(2) Uij ? ?
C(23) -0.2519(6) -0.2452(8) 0.1455(7) 0.073(3) Uij ? ?
C(24) -0.1875(6) -0.2331(6) 0.2249(6) 0.067(2) Uij ? ?
C(25) -0.1400(4) -0.1147(6) 0.2359(4) 0.049(2) Uij ? ?
H(1) 0.016(3) 0.037(4) 0.229(4) 0.03(1) Uiso ? ?
H(2) -0.033(3) 0.544(5) 0.017(5) 0.04(1) Uiso ? ?
H(3) 0.027(4) 0.719(6) 0.130(5) 0.05(1) Uiso ? ?
H(4) 0.076(4) 0.679(6) 0.298(5) 0.06(1) Uiso ? ?
H(5) 0.072(4) 0.465(5) 0.360(5) 0.05(1) Uiso ? ?
H(6) -0.1919 0.0875 -0.0417 0.101 Uiso calc C14
H(7) -0.2933 0.0646 -0.0312 0.101 Uiso calc C14
H(8) -0.2119 0.2811 -0.0098 0.101 Uiso calc C15
H(9) -0.3111 0.2544 0.0141 0.101 Uiso calc C15
H(10) -0.120(3) 0.241(5) 0.361(4) 0.03(1) Uiso ? ?
H(11) -0.221(5) 0.400(7) 0.426(6) 0.06(2) Uiso ? ?
H(12) -0.329(5) 0.486(6) 0.311(6) 0.05(2) Uiso ? ?
H(13) -0.338(4) 0.407(6) 0.140(4) 0.05(1) Uiso ? ?
H(14) -0.307(5) -0.146(7) 0.023(6) 0.08(2) Uiso ? ?
H(15) -0.286(5) -0.307(7) 0.136(6) 0.07(2) Uiso ? ?
H(16) -0.183(4) -0.305(7) 0.260(5) 0.07(2) Uiso ? ?
H(17) -0.096(4) -0.104(6) 0.291(5) 0.05(1) Uiso ? ?

loop_
_atom_type_symbol
_atom_type_scat_source
_atom_type_scat_dispersion_real
_atom_type_scat_dispersion_imag
C IntTabIV_Table_2.2A 0.003 0.002
H IntTabIV_Table_2.2A 0.000 0.000
O IntTabIV_Table_2.2A 0.011 0.006
Br IntTabIV_Table_2.2A -0.290 2.459

loop_
_geom_angle_atom_site_label_1
_geom_angle_atom_site_label_2
_geom_angle_atom_site_label_3
_geom_angle
_geom_angle_publ_flag
O(1) C(1) C(2) 121.3(6) yes
O(1) C(1) C(6) 121.5(5) yes
C(2) C(1) C(6) 117.2(5) yes
Br(1) C(2) C(1) 112.6(4) yes
Br(1) C(2) C(3) 116.2(4) yes
Br(1) C(2) C(11) 119.9(3) yes
C(1) C(2) C(3) 120.4(4) yes
C(1) C(2) C(11) 118.1(5) yes
C(3) C(2) C(11) 60.5(3) yes
C(2) C(3) C(4) 118.2(4) yes
C(2) C(3) C(11) 60.5(3) yes
C(2) C(3) H(1) 114(2) no
C(4) C(3) C(11) 123.7(4) yes
C(4) C(3) H(1) 113(2) no
C(11) C(3) H(1) 115(2) no
O(2) C(4) C(3) 120.1(5) yes
O(2) C(4) C(5) 121.4(5) yes
C(3) C(4) C(5) 118.5(4) yes
C(4) C(5) C(6) 121.2(5) yes
C(6) C(5) C(10) 119.8(5) no
C(1) C(6) C(5) 122.5(5) yes
C(5) C(6) C(7) 118.9(6) no
C(6) C(7) C(8) 120.0(7) no
C(6) C(7) H(2) 115(3) no
C(8) C(7) H(2) 123(3) no
C(7) C(8) C(9) 120.7(7) no
C(7) C(8) H(3) 125(3) no
C(9) C(8) H(3) 113(3) no
C(8) C(9) C(10) 121.1(7) no
C(8) C(9) H(4) 125(3) no
C(10) C(9) H(4) 113(3) no
C(5) C(10) C(9) 119.5(7) no
C(5) C(10) H(5) 115(3) no
C(9) C(10) H(5) 124(3) no
C(2) C(11) C(3) 59.0(3) yes
C(2) C(11) C(12) 117.0(4) yes
C(2) C(11) C(17) 122.0(4) yes
C(3) C(11) C(12) 119.9(4) yes
C(3) C(11) C(17) 119.3(4) yes
C(12) C(11) C(17) 111.0(4) yes
C(11) C(12) C(13) 118.2(5) yes
C(13) C(12) C(25) 119.8(5) no
C(12) C(13) C(14) 122.3(5) yes
C(12) C(13) C(22) 117.7(6) no
C(13) C(14) C(15) 124.1(6) yes
C(14) C(15) C(16) 122.0(5) yes
C(15) C(16) C(17) 122.9(5) yes
C(17) C(16) C(21) 117.6(6) no
C(11) C(17) C(16) 120.3(5) yes
C(16) C(17) C(18) 119.6(5) no
C(17) C(18) C(19) 120.5(6) no
C(17) C(18) H(10) 116(2) no
C(19) C(18) H(10) 122(3) no
C(18) C(19) C(20) 120.9(7) no
C(18) C(19) H(11) 119(4) no
C(20) C(19) H(11) 119(4) no
C(19) C(20) C(21) 118.9(6) no
C(19) C(20) H(12) 121(4) no
C(21) C(20) H(12) 118(4) no
C(16) C(21) C(20) 122.3(6) no
C(16) C(21) H(13) 115(3) no
C(20) C(21) H(13) 122(3) no
C(13) C(22) C(23) 122.8(7) no
C(13) C(22) H(14) 114(4) no
C(23) C(22) H(14) 123(4) no
C(22) C(23) C(24) 119.7(7) no
C(22) C(23) H(15) 112(5) no
C(24) C(23) H(15) 127(5) no
C(23) C(24) C(25) 119.9(7) no
C(23) C(24) H(16) 110(4) no
C(25) C(24) H(16) 129(4) no
C(12) C(25) C(24) 120.1(6) no
C(12) C(25) H(17) 118(3) no
C(24) C(25) H(17) 121(3) no

loop_
_geom_bond_atom_site_label_1
_geom_bond_atom_site_label_2
_geom_bond_distance
_geom_bond_publ_flag
Br(1) C(2) 1.918(5) yes
O(1) C(1) 1.202(6) yes
O(2) C(4) 1.217(6) yes
C(1) C(2) 1.493(7) yes
C(1) C(6) 1.474(8) yes
C(2) C(3) 1.501(7) yes
C(2) C(11) 1.524(7) yes
C(3) C(4) 1.483(7) yes
C(3) C(11) 1.525(7) yes
C(3) H(1) 0.99(5) no
C(4) C(5) 1.497(7) yes
C(5) C(6) 1.391(8) no
C(5) C(10) 1.386(8) no
C(6) C(7) 1.406(9) no
C(7) C(8) 1.355(10) no
C(7) H(2) 0.96(6) no
C(8) C(9) 1.359(12) no
C(8) H(3) 0.87(6) no
C(9) C(10) 1.372(10) no
C(9) H(4) 0.95(6) no
C(10) H(5) 0.90(6) no
C(11) C(12) 1.502(7) yes
C(11) C(17) 1.513(7) yes
C(12) C(13) 1.398(8) no
C(12) C(25) 1.388(8) no
C(13) C(14) 1.511(10) yes
C(13) C(22) 1.384(9) no
C(14) C(15) 1.458(11) yes
C(15) C(16) 1.501(9) yes
C(16) C(17) 1.394(7) no
C(16) C(21) 1.402(9) no
C(17) C(18) 1.386(7) no
C(18) C(19) 1.375(8) no
C(18) H(10) 0.93(5) no
C(19) C(20) 1.361(10) no
C(19) H(11) 0.94(7) no
C(20) C(21) 1.366(10) no
C(20) H(12) 0.92(7) no
C(21) H(13) 0.89(6) no
C(22) C(23) 1.341(11) no
C(22) H(14) 0.91(7) no
C(23) C(24) 1.378(11) no
C(23) H(15) 0.81(7) no
C(24) C(25) 1.380(9) no
C(24) H(16) 0.84(7) no
C(25) H(17) 0.96(6) no
